data_4032929
loop_
_publ_author_name
'Chang, Meng-Yang'
'Hsiao, Yu-Ting'

_publ_section_title
;
 H2SO4-Mediated Stereocontrolled Annulation of Oxygenated Naphthalenes and
 4-Alkenols: One-Pot Synthesis of Tetanthrenes.
;
_journal_issue 21
_journal_name_full 'The Journal of organic chemistry'
_journal_page_first 11594
_journal_page_last 11602
_journal_paper_doi 10.1021/acs.joc.7b02291
_journal_volume 82
_journal_year 2017
_chemical_formula_sum 'C30 H30 O4 S'
_chemical_formula_weight 486.60
_space_group_crystal_system monoclinic
_space_group_IT_number 14
_space_group_name_Hall '-P 2yn'
_space_group_name_H-M_alt 'P 1 21/n 1'
_symmetry_space_group_name_Hall '-P 2yn'
_symmetry_space_group_name_H-M 'P 1 21/n 1'
_atom_sites_solution_hydrogens geom
_audit_creation_method SHELXL-2014/6
_cell_angle_alpha 90
_cell_angle_beta 93.334(2)
_cell_angle_gamma 90
_cell_formula_units_Z 4
_cell_length_a 9.3547(4)
_cell_length_b 15.8152(7)
_cell_length_c 16.7422(8)
_cell_measurement_reflns_used 4793
_cell_measurement_temperature 100(2)
_cell_measurement_theta_max 26.0491
_cell_measurement_theta_min 2.5594
_cell_volume 2472.76(19)
_computing_cell_refinement 'SAINT V8.34A (Bruker AXS Inc., 2013)'
_computing_data_collection 'Bruker APEX2'
_computing_data_reduction 'SAINT V8.34A (Bruker AXS Inc., 2013)'
_computing_molecular_graphics 'Bruker SHELXTL'
_computing_publication_material 'Bruker SHELXTL'
_computing_structure_refinement 'SHELXL-2014/6 (Sheldrick, 2014)'
_diffrn_ambient_temperature 100(2)
_diffrn_detector_area_resol_mean 8.3333
_diffrn_measured_fraction_theta_full 0.999
_diffrn_measured_fraction_theta_max 0.995
_diffrn_measurement_device_type 'Bruker APEX-II CCD'
_diffrn_measurement_method '\f and \w scans'
_diffrn_radiation_type MoK\a
_diffrn_radiation_wavelength 0.71073
_diffrn_reflns_av_R_equivalents 0.0416
_diffrn_reflns_av_unetI/netI 0.0433
_diffrn_reflns_Laue_measured_fraction_full 0.999
_diffrn_reflns_Laue_measured_fraction_max 0.995
_diffrn_reflns_limit_h_max 10
_diffrn_reflns_limit_h_min -11
_diffrn_reflns_limit_k_max 19
_diffrn_reflns_limit_k_min -19
_diffrn_reflns_limit_l_max 19
_diffrn_reflns_limit_l_min -20
_diffrn_reflns_number 19859
_diffrn_reflns_point_group_measured_fraction_full 0.999
_diffrn_reflns_point_group_measured_fraction_max 0.995
_diffrn_reflns_theta_full 25.242
_diffrn_reflns_theta_max 26.415
_diffrn_reflns_theta_min 1.773
_exptl_absorpt_coefficient_mu 0.166
_exptl_absorpt_correction_T_max 0.9485
_exptl_absorpt_correction_T_min 0.8470
_exptl_absorpt_correction_type multi-scan
_exptl_absorpt_process_details 'SADABS V2014/4 (Bruker AXS Inc.)'
_exptl_crystal_colour Colorless
_exptl_crystal_density_diffrn 1.307
_exptl_crystal_density_meas ?
_exptl_crystal_density_method 'not measured'
_exptl_crystal_description Lump
_exptl_crystal_F_000 1032
_exptl_crystal_size_max 0.15
_exptl_crystal_size_mid 0.15
_exptl_crystal_size_min 0.10
_refine_diff_density_max 0.940
_refine_diff_density_min -0.405
_refine_diff_density_rms 0.054
_refine_ls_extinction_method none
_refine_ls_goodness_of_fit_ref 1.039
_refine_ls_hydrogen_treatment constr
_refine_ls_matrix_type full
_refine_ls_number_parameters 320
_refine_ls_number_reflns 5053
_refine_ls_number_restraints 0
_refine_ls_restrained_S_all 1.039
_refine_ls_R_factor_all 0.0606
_refine_ls_R_factor_gt 0.0455
_refine_ls_shift/su_max 0.001
_refine_ls_shift/su_mean 0.000
_refine_ls_structure_factor_coef Fsqd
_refine_ls_weighting_details 'w=1/[\s^2^(Fo^2^)+(0.0472P)^2^+1.4980P] where P=(Fo^2^+2Fc^2^)/3'
_refine_ls_weighting_scheme calc
_refine_ls_wR_factor_gt 0.1067
_refine_ls_wR_factor_ref 0.1156
_reflns_Friedel_coverage 0.000
_reflns_number_gt 4053
_reflns_number_total 5053
_reflns_threshold_expression 'I > 2\s(I)'
_cod_data_source_file jo7b02291_si_001.cif
_cod_data_source_block 170512lt_0m_4ac_CCDC_1556737
_cod_depositor_comments
;
The following automatic conversions were performed:

'_exptl_crystal_density_meas' value 'not measured' was changed to '?'
- the value is perceived as not measured.

Automatic conversion script
Id: cif_fix_values 4973 2017-02-22 13:04:09Z antanas 

 Adding full bibliography for 4032923--4032931.cif.
;
_cod_database_code 4032929
_shelx_space_group_comment
;
The symmetry employed for this shelxl refinement is uniquely defined
by the following loop, which should always be used as a source of
symmetry information in preference to the above space-group names.
They are only intended as comments.
;
_shelxl_version_number 2014/6

loop_
_space_group_symop_operation_xyz
'x, y, z'
'-x+1/2, y+1/2, -z+1/2'
'-x, -y, -z'
'x-1/2, -y-1/2, z-1/2'

loop_
_atom_site_label
_atom_site_type_symbol
_atom_site_fract_x
_atom_site_fract_y
_atom_site_fract_z
_atom_site_U_iso_or_equiv
_atom_site_adp_type
_atom_site_occupancy
_atom_site_site_symmetry_order
_atom_site_calc_flag
_atom_site_refinement_flags_posn
_atom_site_refinement_flags_adp
S1 S -0.06047(5) 0.36768(3) 0.83787(3) 0.02075(14) Uani 1 1 d . .
O1 O 0.64905(13) 0.61776(9) 0.94021(8) 0.0252(3) Uani 1 1 d . .
O2 O -0.05663(14) 0.40201(9) 0.91760(8) 0.0262(3) Uani 1 1 d . .
O3 O 0.05663(14) 0.79904(8) 0.87069(8) 0.0243(3) Uani 1 1 d . .
O4 O -0.16989(14) 0.39773(9) 0.78057(9) 0.0293(3) Uani 1 1 d . .
C1 C 0.7731(2) 0.56416(14) 0.94803(12) 0.0265(5) Uani 1 1 d . .
H21 H 0.7541 0.5167 0.9835 0.040 Uiso 1 1 calc R U
H1 H 0.8549 0.5967 0.9707 0.040 Uiso 1 1 calc R U
H20 H 0.7950 0.5426 0.8953 0.040 Uiso 1 1 calc R U
C2 C 0.52590(19) 0.58063(12) 0.90845(11) 0.0198(4) Uani 1 1 d . .
C3 C 0.5150(2) 0.49719(12) 0.88703(11) 0.0199(4) Uani 1 1 d . .
H22 H 0.5950 0.4608 0.8964 0.024 Uiso 1 1 calc R U
C4 C 0.38578(19) 0.46470(12) 0.85115(11) 0.0187(4) Uani 1 1 d . .
C5 C 0.37643(19) 0.37226(12) 0.82507(12) 0.0201(4) Uani 1 1 d . .
H26 H 0.3833 0.3702 0.7657 0.024 Uiso 1 1 calc R U
C6 C 0.22903(19) 0.33829(12) 0.84429(12) 0.0224(4) Uani 1 1 d . .
H7 H 0.2226 0.2775 0.8304 0.027 Uiso 1 1 calc R U
H27 H 0.2163 0.3441 0.9023 0.027 Uiso 1 1 calc R U
C7 C 0.11070(19) 0.38676(12) 0.79727(12) 0.0201(4) Uani 1 1 d . .
H6 H 0.1060 0.3656 0.7409 0.024 Uiso 1 1 calc R U
C8 C -0.07596(19) 0.25694(12) 0.84624(11) 0.0188(4) Uani 1 1 d . .
C9 C -0.0956(2) 0.20708(13) 0.77818(12) 0.0239(4) Uani 1 1 d . .
H5 H -0.0993 0.2321 0.7265 0.029 Uiso 1 1 calc R U
C10 C -0.1096(2) 0.12043(13) 0.78664(11) 0.0237(4) Uani 1 1 d . .
H4 H -0.1221 0.0860 0.7403 0.028 Uiso 1 1 calc R U
C11 C -0.10561(19) 0.08292(12) 0.86196(11) 0.0204(4) Uani 1 1 d . .
C12 C -0.1212(2) -0.01136(12) 0.86976(13) 0.0269(5) Uani 1 1 d . .
H2 H -0.1291 -0.0370 0.8164 0.040 Uiso 1 1 calc R U
H30 H -0.2076 -0.0242 0.8979 0.040 Uiso 1 1 calc R U
H3 H -0.0372 -0.0343 0.9000 0.040 Uiso 1 1 calc R U
C13 C 0.26692(19) 0.51623(12) 0.83899(11) 0.0177(4) Uani 1 1 d . .
C14 C 0.13000(19) 0.48520(12) 0.79512(11) 0.0189(4) Uani 1 1 d . .
H13 H 0.0485 0.5102 0.8232 0.023 Uiso 1 1 calc R U
C15 C 0.11810(19) 0.51858(12) 0.70934(11) 0.0199(4) Uani 1 1 d . .
C16 C -0.0100(2) 0.55071(13) 0.67629(12) 0.0267(5) Uani 1 1 d . .
H12 H -0.0919 0.5512 0.7073 0.032 Uiso 1 1 calc R U
C17 C -0.0210(2) 0.58205(14) 0.59893(13) 0.0317(5) Uani 1 1 d . .
H11 H -0.1096 0.6042 0.5776 0.038 Uiso 1 1 calc R U
C18 C 0.0968(2) 0.58114(13) 0.55255(13) 0.0292(5) Uani 1 1 d . .
H10 H 0.0896 0.6022 0.4993 0.035 Uiso 1 1 calc R U
C19 C 0.2249(2) 0.54928(15) 0.58469(13) 0.0339(5) Uani 1 1 d . .
H8 H 0.3063 0.5483 0.5533 0.041 Uiso 1 1 calc R U
C20 C 0.2357(2) 0.51872(14) 0.66244(12) 0.0288(5) Uani 1 1 d . .
H9 H 0.3249 0.4976 0.6839 0.035 Uiso 1 1 calc R U
C21 C 0.2753(2) 0.60316(12) 0.86320(11) 0.0182(4) Uani 1 1 d . .
C22 C 0.1564(2) 0.65893(12) 0.85370(11) 0.0194(4) Uani 1 1 d . .
H14 H 0.0673 0.6381 0.8316 0.023 Uiso 1 1 calc R U
C23 C 0.1679(2) 0.74215(12) 0.87585(11) 0.0204(4) Uani 1 1 d . .
C24 C -0.0813(2) 0.76697(14) 0.84412(14) 0.0313(5) Uani 1 1 d . .
H17 H -0.0757 0.7412 0.7912 0.047 Uiso 1 1 calc R U
H16 H -0.1508 0.8134 0.8410 0.047 Uiso 1 1 calc R U
H15 H -0.1119 0.7244 0.8821 0.047 Uiso 1 1 calc R U
C25 C 0.2998(2) 0.77533(13) 0.90668(11) 0.0226(4) Uani 1 1 d . .
H18 H 0.3081 0.8336 0.9199 0.027 Uiso 1 1 calc R U
C26 C 0.4154(2) 0.72311(12) 0.91739(11) 0.0218(4) Uani 1 1 d . .
H19 H 0.5037 0.7455 0.9388 0.026 Uiso 1 1 calc R U
C27 C 0.4063(2) 0.63604(12) 0.89728(10) 0.0190(4) Uani 1 1 d . .
C28 C 0.4940(2) 0.31581(13) 0.86306(13) 0.0277(5) Uani 1 1 d . .
H23 H 0.5867 0.3326 0.8437 0.042 Uiso 1 1 calc R U
H25 H 0.4744 0.2568 0.8485 0.042 Uiso 1 1 calc R U
H24 H 0.4965 0.3218 0.9214 0.042 Uiso 1 1 calc R U
C29 C -0.0713(2) 0.22096(13) 0.92177(11) 0.0223(4) Uani 1 1 d . .
H29 H -0.0575 0.2554 0.9681 0.027 Uiso 1 1 calc R U
C30 C -0.0868(2) 0.13443(13) 0.92909(11) 0.0233(4) Uani 1 1 d . .
H28 H -0.0847 0.1097 0.9809 0.028 Uiso 1 1 calc R U

loop_
_atom_site_aniso_label
_atom_site_aniso_U_11
_atom_site_aniso_U_22
_atom_site_aniso_U_33
_atom_site_aniso_U_23
_atom_site_aniso_U_13
_atom_site_aniso_U_12
S1 0.0169(2) 0.0175(3) 0.0281(3) 0.00066(19) 0.00307(18) -0.00011(19)
O1 0.0183(7) 0.0244(8) 0.0324(8) -0.0054(6) -0.0028(6) 0.0013(6)
O2 0.0264(7) 0.0223(8) 0.0308(8) -0.0056(6) 0.0090(6) -0.0008(6)
O3 0.0248(7) 0.0172(7) 0.0305(8) -0.0013(6) -0.0015(6) 0.0045(6)
O4 0.0198(7) 0.0262(8) 0.0414(9) 0.0089(7) -0.0024(6) -0.0005(6)
C1 0.0192(10) 0.0288(12) 0.0309(11) -0.0035(9) -0.0024(8) 0.0034(9)
C2 0.0184(9) 0.0233(11) 0.0177(9) -0.0003(8) 0.0013(7) -0.0010(8)
C3 0.0186(9) 0.0211(10) 0.0199(9) 0.0026(8) 0.0016(7) 0.0042(8)
C4 0.0203(9) 0.0171(10) 0.0192(9) 0.0013(7) 0.0039(7) 0.0003(8)
C5 0.0175(9) 0.0183(10) 0.0249(10) -0.0011(8) 0.0036(7) 0.0017(8)
C6 0.0184(10) 0.0166(10) 0.0325(11) 0.0016(8) 0.0029(8) 0.0013(8)
C7 0.0190(9) 0.0169(10) 0.0249(10) -0.0019(8) 0.0046(7) -0.0008(8)
C8 0.0146(9) 0.0167(10) 0.0252(10) -0.0013(8) 0.0027(7) -0.0014(8)
C9 0.0263(10) 0.0256(11) 0.0201(10) 0.0028(8) 0.0025(8) -0.0033(9)
C10 0.0261(10) 0.0239(11) 0.0213(10) -0.0051(8) 0.0028(8) -0.0038(9)
C11 0.0152(9) 0.0192(10) 0.0269(10) -0.0011(8) 0.0013(7) 0.0014(8)
C12 0.0265(11) 0.0196(11) 0.0344(12) 0.0006(9) -0.0003(9) -0.0005(9)
C13 0.0184(9) 0.0169(10) 0.0179(9) 0.0008(7) 0.0022(7) 0.0008(8)
C14 0.0160(9) 0.0159(10) 0.0249(10) -0.0004(8) 0.0030(7) 0.0014(8)
C15 0.0193(9) 0.0144(10) 0.0258(10) -0.0015(8) -0.0008(7) -0.0024(8)
C16 0.0208(10) 0.0267(12) 0.0326(11) 0.0028(9) 0.0020(8) 0.0007(9)
C17 0.0261(11) 0.0289(12) 0.0391(13) 0.0068(10) -0.0057(9) 0.0009(9)
C18 0.0321(11) 0.0284(12) 0.0266(11) 0.0046(9) -0.0026(9) -0.0038(9)
C19 0.0274(11) 0.0471(15) 0.0276(11) 0.0057(10) 0.0041(9) -0.0024(10)
C20 0.0200(10) 0.0378(13) 0.0286(11) 0.0051(9) 0.0001(8) 0.0046(9)
C21 0.0214(9) 0.0171(10) 0.0163(9) 0.0014(7) 0.0033(7) 0.0018(8)
C22 0.0210(9) 0.0194(10) 0.0177(9) 0.0008(7) 0.0000(7) 0.0008(8)
C23 0.0241(10) 0.0187(10) 0.0186(9) 0.0022(8) 0.0022(7) 0.0048(8)
C24 0.0242(11) 0.0215(11) 0.0479(14) 0.0005(10) -0.0014(9) 0.0061(9)
C25 0.0293(11) 0.0159(10) 0.0228(10) -0.0022(8) 0.0016(8) -0.0003(8)
C26 0.0234(10) 0.0215(10) 0.0205(10) -0.0018(8) 0.0002(8) -0.0018(8)
C27 0.0226(10) 0.0194(10) 0.0151(9) -0.0005(7) 0.0019(7) 0.0004(8)
C28 0.0233(10) 0.0195(11) 0.0404(12) 0.0021(9) 0.0034(9) 0.0040(9)
C29 0.0220(10) 0.0235(11) 0.0211(10) -0.0027(8) -0.0004(7) -0.0014(8)
C30 0.0232(10) 0.0264(11) 0.0201(10) 0.0029(8) -0.0004(7) -0.0011(9)

loop_
_atom_type_symbol
_atom_type_description
_atom_type_scat_dispersion_real
_atom_type_scat_dispersion_imag
_atom_type_scat_source
C C 0.0033 0.0016 'International Tables Vol C Tables 4.2.6.8 and 6.1.1.4'
H H 0.0000 0.0000 'International Tables Vol C Tables 4.2.6.8 and 6.1.1.4'
O O 0.0106 0.0060 'International Tables Vol C Tables 4.2.6.8 and 6.1.1.4'
S S 0.1246 0.1234 'International Tables Vol C Tables 4.2.6.8 and 6.1.1.4'

loop_
_geom_angle_atom_site_label_1
_geom_angle_atom_site_label_2
_geom_angle_atom_site_label_3
_geom_angle
O2 S1 O4 118.11(9)
O2 S1 C8 107.38(9)
O4 S1 C8 108.77(9)
O2 S1 C7 108.18(9)
O4 S1 C7 107.81(9)
C8 S1 C7 105.98(9)
C2 O1 C1 115.99(15)
C23 O3 C24 116.92(15)
O1 C1 H21 109.5
O1 C1 H1 109.5
H21 C1 H1 109.5
O1 C1 H20 109.5
H21 C1 H20 109.5
H1 C1 H20 109.5
C3 C2 O1 124.19(17)
C3 C2 C27 120.80(17)
O1 C2 C27 115.01(16)
C2 C3 C4 120.67(17)
C2 C3 H22 119.7
C4 C3 H22 119.7
C13 C4 C3 120.52(17)
C13 C4 C5 119.31(16)
C3 C4 C5 120.17(16)
C28 C5 C4 114.38(16)
C28 C5 C6 110.07(16)
C4 C5 C6 108.25(15)
C28 C5 H26 108.0
C4 C5 H26 108.0
C6 C5 H26 108.0
C7 C6 C5 110.50(16)
C7 C6 H7 109.5
C5 C6 H7 109.5
C7 C6 H27 109.5
C5 C6 H27 109.5
H7 C6 H27 108.1
C6 C7 C14 115.43(15)
C6 C7 S1 110.80(13)
C14 C7 S1 106.33(12)
C6 C7 H6 108.0
C14 C7 H6 108.0
S1 C7 H6 108.0
C29 C8 C9 120.75(18)
C29 C8 S1 118.82(14)
C9 C8 S1 120.41(15)
C10 C9 C8 119.12(18)
C10 C9 H5 120.4
C8 C9 H5 120.4
C9 C10 C11 121.11(18)
C9 C10 H4 119.4
C11 C10 H4 119.4
C30 C11 C10 118.54(18)
C30 C11 C12 121.24(18)
C10 C11 C12 120.22(17)
C11 C12 H2 109.5
C11 C12 H30 109.5
H2 C12 H30 109.5
C11 C12 H3 109.5
H2 C12 H3 109.5
H30 C12 H3 109.5
C4 C13 C21 119.50(17)
C4 C13 C14 121.87(17)
C21 C13 C14 118.48(16)
C13 C14 C15 110.84(15)
C13 C14 C7 113.85(15)
C15 C14 C7 111.24(15)
C13 C14 H13 106.8
C15 C14 H13 106.8
C7 C14 H13 106.8
C16 C15 C20 117.95(18)
C16 C15 C14 121.02(17)
C20 C15 C14 121.02(17)
C17 C16 C15 121.28(19)
C17 C16 H12 119.4
C15 C16 H12 119.4
C18 C17 C16 120.19(19)
C18 C17 H11 119.9
C16 C17 H11 119.9
C19 C18 C17 119.1(2)
C19 C18 H10 120.4
C17 C18 H10 120.4
C18 C19 C20 120.5(2)
C18 C19 H8 119.7
C20 C19 H8 119.7
C19 C20 C15 120.96(19)
C19 C20 H9 119.5
C15 C20 H9 119.5
C27 C21 C22 118.00(17)
C27 C21 C13 119.77(16)
C22 C21 C13 122.23(17)
C23 C22 C21 121.14(18)
C23 C22 H14 119.4
C21 C22 H14 119.4
C22 C23 O3 124.37(17)
C22 C23 C25 120.64(17)
O3 C23 C25 114.99(17)
O3 C24 H17 109.5
O3 C24 H16 109.5
H17 C24 H16 109.5
O3 C24 H15 109.5
H17 C24 H15 109.5
H16 C24 H15 109.5
C26 C25 C23 119.50(18)
C26 C25 H18 120.2
C23 C25 H18 120.2
C25 C26 C27 121.38(18)
C25 C26 H19 119.3
C27 C26 H19 119.3
C26 C27 C21 119.27(17)
C26 C27 C2 122.01(17)
C21 C27 C2 118.70(17)
C5 C28 H23 109.5
C5 C28 H25 109.5
H23 C28 H25 109.5
C5 C28 H24 109.5
H23 C28 H24 109.5
H25 C28 H24 109.5
C30 C29 C8 119.33(18)
C30 C29 H29 120.3
C8 C29 H29 120.3
C29 C30 C11 121.14(18)
C29 C30 H28 119.4
C11 C30 H28 119.4

loop_
_geom_bond_atom_site_label_1
_geom_bond_atom_site_label_2
_geom_bond_distance
S1 O2 1.4394(14)
S1 O4 1.4421(14)
S1 C8 1.7637(19)
S1 C7 1.8011(18)
O1 C2 1.372(2)
O1 C1 1.437(2)
O3 C23 1.375(2)
O3 C24 1.433(2)
C1 H21 0.9800
C1 H1 0.9800
C1 H20 0.9800
C2 C3 1.370(3)
C2 C27 1.425(3)
C3 C4 1.415(3)
C3 H22 0.9500
C4 C13 1.384(3)
C4 C5 1.527(3)
C5 C28 1.526(3)
C5 C6 1.531(3)
C5 H26 1.0000
C6 C7 1.527(3)
C6 H7 0.9900
C6 H27 0.9900
C7 C14 1.568(3)
C7 H6 1.0000
C8 C29 1.385(3)
C8 C9 1.389(3)
C9 C10 1.385(3)
C9 H5 0.9500
C10 C11 1.392(3)
C10 H4 0.9500
C11 C30 1.391(3)
C11 C12 1.505(3)
C12 H2 0.9800
C12 H30 0.9800
C12 H3 0.9800
C13 C21 1.434(3)
C13 C14 1.520(2)
C14 C15 1.528(3)
C14 H13 1.0000
C15 C16 1.387(3)
C15 C20 1.388(3)
C16 C17 1.385(3)
C16 H12 0.9500
C17 C18 1.385(3)
C17 H11 0.9500
C18 C19 1.380(3)
C18 H10 0.9500
C19 C20 1.387(3)
C19 H8 0.9500
C20 H9 0.9500
C21 C27 1.420(3)
C21 C22 1.422(3)
C22 C23 1.370(3)
C22 H14 0.9500
C23 C25 1.411(3)
C24 H17 0.9800
C24 H16 0.9800
C24 H15 0.9800
C25 C26 1.364(3)
C25 H18 0.9500
C26 C27 1.419(3)
C26 H19 0.9500
C28 H23 0.9800
C28 H25 0.9800
C28 H24 0.9800
C29 C30 1.382(3)
C29 H29 0.9500
C30 H28 0.9500
